data_7012090
loop_
_publ_author_name
'Hill, Michael S.'
'Hitchcock, Peter B.'

_publ_section_title
;
 Synthesis of C2 and Cs symmetric zinc complexes supported by
 bis(phosphinimino)methyl ligands and their use in ring opening
 polymerisation catalysis
;
_journal_issue 24
_journal_name_full 'Journal of the Chemical Society, Dalton Transactions'
_journal_page_first 4694
_journal_paper_doi 10.1039/b207358g
_journal_year 2002
_chemical_compound_source 'synthesis as described'
_chemical_formula_moiety 'C59 H52 N2 O1 P2 Zn1'
_chemical_formula_sum 'C59 H52 N2 O P2 Zn'
_chemical_formula_weight 932.34
_chemical_name_common '[Zn(OCPh3)(MesNPPh2CHPPh2NPh)]'
_space_group_IT_number 2
_symmetry_cell_setting triclinic
_symmetry_Int_Tables_number 2
_symmetry_space_group_name_Hall '-P 1'
_symmetry_space_group_name_H-M 'P -1'
_atom_sites_solution_hydrogens geom
_atom_sites_solution_primary direct
_atom_sites_solution_secondary difmap
_audit_conform_dict_location ftp://ftp.iucr.org/pub/cif_core.dic
_audit_conform_dict_name cif_core.dic
_audit_conform_dict_version 2.2
_audit_creation_date 2002-06-11T10:47:42-00:00
_audit_creation_method 'WinGX routine CIF_UPDATE'
_cell_angle_alpha 96.599(1)
_cell_angle_beta 94.940(1)
_cell_angle_gamma 106.035(1)
_cell_formula_units_Z 2
_cell_length_a 10.4249(3)
_cell_length_b 12.5215(3)
_cell_length_c 19.3876(5)
_cell_measurement_reflns_used 10558
_cell_measurement_temperature 173(2)
_cell_measurement_theta_max 22.986
_cell_measurement_theta_min 3.705
_cell_measurement_wavelength 0.71073
_cell_volume 2397.71(11)
_computing_cell_refinement 'HKL Scalepack (Otwinowski & Minor 1997)'
_computing_data_collection 'Collect (Nonius BV, 1997-2000)'
_computing_data_reduction 'HKL Denzo and Scalepack (Otwinowski & Minor 1997)'
_computing_molecular_graphics 'Ortep-3 for Windows (Farrugia, 1997)'
_computing_publication_material 'WinGX publication routines (Farrugia, 1999)'
_computing_structure_refinement 'SHELXL-97 (Sheldrick, 1997)'
_computing_structure_solution 'SHELXS-97 (Sheldrick, 1997)'
_diffrn_ambient_temperature 173(2)
_diffrn_measured_fraction_theta_full 0.991
_diffrn_measured_fraction_theta_max 0.991
_diffrn_measurement_device '95mm CCD camera on \k-goniostat'
_diffrn_measurement_device_type KappaCCD
_diffrn_measurement_method CCD
_diffrn_radiation_monochromator graphite
_diffrn_radiation_probe x-ray
_diffrn_radiation_type MoK\a
_diffrn_radiation_wavelength 0.71073
_diffrn_reflns_av_R_equivalents 0.0996
_diffrn_reflns_av_unetI/netI 0.0882
_diffrn_reflns_limit_h_max 11
_diffrn_reflns_limit_h_min -11
_diffrn_reflns_limit_k_max 13
_diffrn_reflns_limit_k_min -13
_diffrn_reflns_limit_l_max 21
_diffrn_reflns_limit_l_min -21
_diffrn_reflns_number 20170
_diffrn_reflns_theta_full 23.02
_diffrn_reflns_theta_max 23.02
_diffrn_reflns_theta_min 3.73
_exptl_absorpt_coefficient_mu 0.622
_exptl_absorpt_correction_type none
_exptl_crystal_colour colourless
_exptl_crystal_density_diffrn 1.291
_exptl_crystal_density_method 'not measured'
_exptl_crystal_description prism
_exptl_crystal_F_000 976
_exptl_crystal_size_max 0.15
_exptl_crystal_size_mid 0.05
_exptl_crystal_size_min 0.02
_refine_diff_density_max 0.364
_refine_diff_density_min -0.35
_refine_diff_density_rms 0.061
_refine_ls_extinction_method none
_refine_ls_goodness_of_fit_ref 1.002
_refine_ls_hydrogen_treatment riding
_refine_ls_matrix_type full
_refine_ls_number_parameters 588
_refine_ls_number_reflns 6629
_refine_ls_number_restraints 0
_refine_ls_restrained_S_all 1.002
_refine_ls_R_factor_all 0.0782
_refine_ls_R_factor_gt 0.0495
_refine_ls_shift/su_max 0
_refine_ls_shift/su_mean 0
_refine_ls_structure_factor_coef Fsqd
_refine_ls_weighting_details 'calc w=1/[\s^2^(Fo^2^)+(0.0225P)^2^+2.6785P] where P=(Fo^2^+2Fc^2^)/3'
_refine_ls_weighting_scheme calc
_refine_ls_wR_factor_gt 0.0934
_refine_ls_wR_factor_ref 0.1034
_reflns_number_gt 4927
_reflns_number_total 6629
_reflns_threshold_expression >2sigma(I)
_cod_data_source_file b207358g.txt
_cod_data_source_block msh8-(jun402)
_cod_original_cell_volume 2397.7(1)
_cod_original_sg_symbol_H-M P-1
_cod_database_code 7012090

loop_
_symmetry_equiv_pos_as_xyz
'x, y, z'
'-x, -y, -z'

loop_
_atom_site_label
_atom_site_type_symbol
_atom_site_fract_x
_atom_site_fract_y
_atom_site_fract_z
_atom_site_U_iso_or_equiv
_atom_site_adp_type
_atom_site_occupancy
_atom_site_symmetry_multiplicity
_atom_site_calc_flag
_atom_site_refinement_flags
_atom_site_disorder_assembly
_atom_site_disorder_group
Zn Zn -0.03127(4) -0.18542(4) 0.25275(2) 0.02076(14) Uani 1 1 d . . .
P1 P -0.18546(10) -0.03814(8) 0.23885(5) 0.0194(2) Uani 1 1 d . . .
P2 P -0.28782(10) -0.26862(8) 0.29155(5) 0.0193(2) Uani 1 1 d . . .
O O 0.0988(2) -0.2092(2) 0.19896(13) 0.0250(6) Uani 1 1 d . . .
N1 N -0.0336(3) -0.0229(3) 0.27252(16) 0.0219(7) Uani 1 1 d . . .
N2 N -0.1376(3) -0.2658(3) 0.32276(16) 0.0223(8) Uani 1 1 d . . .
C1 C -0.2656(4) -0.1815(3) 0.22793(19) 0.0189(9) Uani 1 1 d . . .
H1 H -0.3015 -0.2161 0.1814 0.023 Uiso 1 1 calc R . .
C2 C -0.2013(4) -0.0006(3) 0.1510(2) 0.0230(9) Uani 1 1 d . . .
C3 C -0.2437(4) 0.0909(3) 0.1361(2) 0.0316(11) Uani 1 1 d . . .
H3 H -0.2672 0.1369 0.1724 0.038 Uiso 1 1 calc R . .
C4 C -0.2519(5) 0.1151(4) 0.0680(3) 0.0440(13) Uani 1 1 d . . .
H4 H -0.2811 0.1778 0.058 0.053 Uiso 1 1 calc R . .
C5 C -0.2182(5) 0.0495(4) 0.0150(3) 0.0467(13) Uani 1 1 d . . .
H5 H -0.2256 0.0661 -0.0315 0.056 Uiso 1 1 calc R . .
C6 C -0.1737(5) -0.0403(4) 0.0293(2) 0.0395(12) Uani 1 1 d . . .
H6 H -0.1481 -0.0844 -0.0073 0.047 Uiso 1 1 calc R . .
C7 C -0.1659(4) -0.0668(3) 0.0964(2) 0.0282(10) Uani 1 1 d . . .
H7 H -0.1366 -0.1297 0.1058 0.034 Uiso 1 1 calc R . .
C8 C -0.2723(4) 0.0477(3) 0.2866(2) 0.0250(10) Uani 1 1 d . . .
C9 C -0.4094(4) 0.0044(4) 0.2904(2) 0.0351(11) Uani 1 1 d . . .
H9 H -0.4546 -0.0718 0.2721 0.042 Uiso 1 1 calc R . .
C10 C -0.4795(5) 0.0725(5) 0.3208(3) 0.0527(14) Uani 1 1 d . . .
H10 H -0.5732 0.043 0.323 0.063 Uiso 1 1 calc R . .
C11 C -0.4150(6) 0.1824(5) 0.3480(3) 0.0602(16) Uani 1 1 d . . .
H11 H -0.4641 0.2285 0.3688 0.072 Uiso 1 1 calc R . .
C12 C -0.2807(6) 0.2257(4) 0.3451(2) 0.0522(14) Uani 1 1 d . . .
H12 H -0.2367 0.3018 0.364 0.063 Uiso 1 1 calc R . .
C13 C -0.2079(5) 0.1596(4) 0.3147(2) 0.0385(11) Uani 1 1 d . . .
H13 H -0.1144 0.1903 0.3129 0.046 Uiso 1 1 calc R . .
C14 C -0.3798(4) -0.2335(3) 0.36228(19) 0.0220(9) Uani 1 1 d . . .
C15 C -0.3105(4) -0.1472(4) 0.4153(2) 0.0324(11) Uani 1 1 d . . .
H15 H -0.2169 -0.1134 0.4154 0.039 Uiso 1 1 calc R . .
C16 C -0.3764(5) -0.1099(4) 0.4678(2) 0.0400(12) Uani 1 1 d . . .
H16 H -0.3284 -0.0496 0.5032 0.048 Uiso 1 1 calc R . .
C17 C -0.5109(5) -0.1597(4) 0.4689(2) 0.0461(13) Uani 1 1 d . . .
H17 H -0.556 -0.1347 0.5052 0.055 Uiso 1 1 calc R . .
C18 C -0.5802(5) -0.2464(4) 0.4168(3) 0.0537(14) Uani 1 1 d . . .
H18 H -0.6735 -0.2807 0.4174 0.064 Uiso 1 1 calc R . .
C19 C -0.5153(4) -0.2836(4) 0.3640(2) 0.0403(12) Uani 1 1 d . . .
H19 H -0.5638 -0.3438 0.3287 0.048 Uiso 1 1 calc R . .
C20 C -0.3852(4) -0.4056(3) 0.24567(19) 0.0222(9) Uani 1 1 d . . .
C21 C -0.5107(4) -0.4221(3) 0.2072(2) 0.0270(10) Uani 1 1 d . . .
H21 H -0.5493 -0.3617 0.2072 0.032 Uiso 1 1 calc R . .
C22 C -0.5789(5) -0.5261(4) 0.1691(2) 0.0390(12) Uani 1 1 d . . .
H22 H -0.665 -0.5375 0.144 0.047 Uiso 1 1 calc R . .
C23 C -0.5211(5) -0.6127(4) 0.1680(2) 0.0422(13) Uani 1 1 d . . .
H23 H -0.5668 -0.6836 0.1412 0.051 Uiso 1 1 calc R . .
C24 C -0.3967(5) -0.5969(4) 0.2057(2) 0.0382(12) Uani 1 1 d . . .
H24 H -0.3573 -0.6569 0.2047 0.046 Uiso 1 1 calc R . .
C25 C -0.3292(4) -0.4933(3) 0.2450(2) 0.0276(10) Uani 1 1 d . . .
H25 H -0.2445 -0.483 0.2713 0.033 Uiso 1 1 calc R . .
C26 C 0.0735(4) 0.0771(3) 0.2967(2) 0.0203(9) Uani 1 1 d . . .
C27 C 0.1002(4) 0.1183(3) 0.3686(2) 0.0221(9) Uani 1 1 d . . .
C28 C 0.2047(4) 0.2161(3) 0.3924(2) 0.0283(10) Uani 1 1 d . . .
H28 H 0.2211 0.2441 0.441 0.034 Uiso 1 1 calc R . .
C29 C 0.2850(4) 0.2736(3) 0.3477(2) 0.0327(11) Uani 1 1 d . . .
C30 C 0.2618(4) 0.2280(3) 0.2778(2) 0.0346(11) Uani 1 1 d . . .
H30 H 0.3184 0.2649 0.2466 0.042 Uiso 1 1 calc R . .
C31 C 0.1592(4) 0.1306(3) 0.2511(2) 0.0256(10) Uani 1 1 d . . .
C32 C 0.0183(4) 0.0586(4) 0.4200(2) 0.0343(11) Uani 1 1 d . . .
H32A H 0.0605 0.0914 0.4677 0.051 Uiso 1 1 calc R . .
H32B H 0.0135 -0.0212 0.4123 0.051 Uiso 1 1 calc R . .
H32C H -0.0727 0.0666 0.4136 0.051 Uiso 1 1 calc R . .
C33 C 0.3919(5) 0.3843(4) 0.3745(3) 0.0519(14) Uani 1 1 d . . .
H33A H 0.4383 0.4128 0.3355 0.078 Uiso 0.5 1 calc PR . .
H33B H 0.457 0.3724 0.4102 0.078 Uiso 0.5 1 calc PR . .
H33C H 0.3492 0.439 0.3949 0.078 Uiso 0.5 1 calc PR . .
H33D H 0.3914 0.4033 0.4249 0.078 Uiso 0.5 1 calc PR . .
H33E H 0.3727 0.4437 0.3502 0.078 Uiso 0.5 1 calc PR . .
H33F H 0.4805 0.3771 0.3655 0.078 Uiso 0.5 1 calc PR . .
C34 C 0.1463(5) 0.0843(4) 0.1750(2) 0.0408(12) Uani 1 1 d . . .
H34A H 0.0762 0.1072 0.1488 0.061 Uiso 1 1 calc R . .
H34B H 0.1221 0.0021 0.1697 0.061 Uiso 1 1 calc R . .
H34C H 0.2322 0.1132 0.1569 0.061 Uiso 1 1 calc R . .
C35 C -0.1011(4) -0.3034(3) 0.38553(19) 0.0230(9) Uani 1 1 d . . .
C36 C 0.0298(4) -0.2561(4) 0.4191(2) 0.0291(10) Uani 1 1 d . . .
H36 H 0.0916 -0.2011 0.3989 0.035 Uiso 1 1 calc R . .
C37 C 0.0711(5) -0.2881(4) 0.4815(2) 0.0383(12) Uani 1 1 d . . .
H37 H 0.1603 -0.2543 0.5039 0.046 Uiso 1 1 calc R . .
C38 C -0.0161(5) -0.3684(4) 0.5113(2) 0.0424(12) Uani 1 1 d . . .
H38 H 0.0123 -0.3905 0.5539 0.051 Uiso 1 1 calc R . .
C39 C -0.1457(5) -0.4166(4) 0.4784(2) 0.0395(12) Uani 1 1 d . . .
H39 H -0.2064 -0.4724 0.4986 0.047 Uiso 1 1 calc R . .
C40 C -0.1883(4) -0.3847(3) 0.4164(2) 0.0275(10) Uani 1 1 d . . .
H40 H -0.2779 -0.4187 0.3947 0.033 Uiso 1 1 calc R . .
C41 C 0.0951(4) -0.3058(3) 0.15327(19) 0.0202(9) Uani 1 1 d . . .
C42 C 0.2278(4) -0.2821(3) 0.1202(2) 0.0220(9) Uani 1 1 d . . .
C43 C 0.3243(4) -0.1796(3) 0.1394(2) 0.0273(10) Uani 1 1 d . . .
H43 H 0.3097 -0.1258 0.1742 0.033 Uiso 1 1 calc R . .
C44 C 0.4423(4) -0.1542(4) 0.1085(2) 0.0332(11) Uani 1 1 d . . .
H44 H 0.5072 -0.0831 0.1221 0.04 Uiso 1 1 calc R . .
C45 C 0.4660(4) -0.2313(4) 0.0582(2) 0.0329(11) Uani 1 1 d . . .
H45 H 0.5466 -0.2136 0.0369 0.039 Uiso 1 1 calc R . .
C46 C 0.3717(4) -0.3341(4) 0.0394(2) 0.0353(11) Uani 1 1 d . . .
H46 H 0.3873 -0.3884 0.0052 0.042 Uiso 1 1 calc R . .
C47 C 0.2535(4) -0.3589(3) 0.0701(2) 0.0291(10) Uani 1 1 d . . .
H47 H 0.1889 -0.4301 0.0565 0.035 Uiso 1 1 calc R . .
C48 C 0.0848(4) -0.4070(3) 0.1937(2) 0.0212(9) Uani 1 1 d . . .
C49 C 0.0317(4) -0.5182(3) 0.1621(2) 0.0287(10) Uani 1 1 d . . .
H49 H -0.0004 -0.5342 0.1136 0.034 Uiso 1 1 calc R . .
C50 C 0.0253(4) -0.6060(4) 0.2009(3) 0.0396(12) Uani 1 1 d . . .
H50 H -0.0093 -0.6815 0.1784 0.048 Uiso 1 1 calc R . .
C51 C 0.0688(5) -0.5842(4) 0.2717(3) 0.0424(12) Uani 1 1 d . . .
H51 H 0.0629 -0.6441 0.2983 0.051 Uiso 1 1 calc R . .
C52 C 0.1205(5) -0.4752(4) 0.3032(2) 0.0408(12) Uani 1 1 d . . .
H52 H 0.1498 -0.4596 0.352 0.049 Uiso 1 1 calc R . .
C53 C 0.1306(4) -0.3873(3) 0.2648(2) 0.0301(10) Uani 1 1 d . . .
H53 H 0.1696 -0.3124 0.2873 0.036 Uiso 1 1 calc R . .
C54 C -0.0270(4) -0.3300(3) 0.09700(19) 0.0205(9) Uani 1 1 d . . .
C55 C -0.0186(4) -0.2988(3) 0.0305(2) 0.0286(10) Uani 1 1 d . . .
H55 H 0.0671 -0.268 0.0162 0.034 Uiso 1 1 calc R . .
C56 C -0.1338(4) -0.3122(4) -0.0149(2) 0.0353(11) Uani 1 1 d . . .
H56 H -0.1264 -0.2916 -0.0604 0.042 Uiso 1 1 calc R . .
C57 C -0.2603(4) -0.3556(4) 0.0056(2) 0.0356(11) Uani 1 1 d . . .
H57 H -0.3392 -0.3634 -0.0252 0.043 Uiso 1 1 calc R . .
C58 C -0.2697(4) -0.3872(4) 0.0711(2) 0.0339(11) Uani 1 1 d . . .
H58 H -0.3556 -0.4171 0.0855 0.041 Uiso 1 1 calc R . .
C59 C -0.1550(4) -0.3754(3) 0.1159(2) 0.0283(10) Uani 1 1 d . . .
H59 H -0.1632 -0.3988 0.1606 0.034 Uiso 1 1 calc R . .

loop_
_atom_site_aniso_label
_atom_site_aniso_U_11
_atom_site_aniso_U_22
_atom_site_aniso_U_33
_atom_site_aniso_U_23
_atom_site_aniso_U_13
_atom_site_aniso_U_12
Zn 0.0214(3) 0.0208(3) 0.0220(3) 0.0028(2) 0.0063(2) 0.0083(2)
P1 0.0217(6) 0.0193(6) 0.0188(6) 0.0034(4) 0.0032(4) 0.0080(5)
P2 0.0202(6) 0.0199(6) 0.0185(6) 0.0045(4) 0.0048(4) 0.0052(5)
O 0.0225(15) 0.0207(15) 0.0318(16) -0.0010(13) 0.0090(12) 0.0063(12)
N1 0.0231(18) 0.0191(17) 0.0210(18) -0.0002(14) -0.0003(14) 0.0043(15)
N2 0.0213(18) 0.0274(19) 0.0204(18) 0.0069(15) 0.0047(14) 0.0089(15)
C1 0.025(2) 0.018(2) 0.014(2) 0.0002(17) 0.0041(17) 0.0070(18)
C2 0.019(2) 0.022(2) 0.026(2) 0.0083(19) 0.0005(18) 0.0000(18)
C3 0.034(3) 0.029(2) 0.035(3) 0.013(2) 0.009(2) 0.010(2)
C4 0.052(3) 0.040(3) 0.044(3) 0.024(3) 0.000(3) 0.015(2)
C5 0.065(3) 0.039(3) 0.030(3) 0.018(2) -0.003(3) 0.002(3)
C6 0.053(3) 0.036(3) 0.025(3) 0.007(2) 0.007(2) 0.005(2)
C7 0.040(3) 0.021(2) 0.023(2) 0.0031(19) 0.008(2) 0.005(2)
C8 0.033(2) 0.031(2) 0.017(2) 0.0027(19) 0.0026(18) 0.018(2)
C9 0.034(3) 0.044(3) 0.036(3) 0.008(2) 0.015(2) 0.021(2)
C10 0.044(3) 0.075(4) 0.059(4) 0.022(3) 0.025(3) 0.038(3)
C11 0.074(4) 0.081(5) 0.044(3) -0.005(3) 0.008(3) 0.058(4)
C12 0.071(4) 0.045(3) 0.044(3) -0.019(3) -0.017(3) 0.039(3)
C13 0.040(3) 0.039(3) 0.039(3) -0.006(2) -0.008(2) 0.023(2)
C14 0.023(2) 0.024(2) 0.019(2) 0.0047(18) 0.0010(18) 0.0070(19)
C15 0.030(2) 0.037(3) 0.029(3) -0.001(2) 0.005(2) 0.008(2)
C16 0.048(3) 0.041(3) 0.029(3) -0.007(2) 0.003(2) 0.016(2)
C17 0.046(3) 0.062(3) 0.034(3) 0.002(3) 0.020(2) 0.019(3)
C18 0.032(3) 0.067(4) 0.053(3) -0.011(3) 0.022(3) 0.002(3)
C19 0.027(3) 0.043(3) 0.042(3) -0.006(2) 0.013(2) -0.002(2)
C20 0.027(2) 0.020(2) 0.020(2) 0.0067(18) 0.0048(18) 0.0039(18)
C21 0.028(2) 0.028(2) 0.023(2) 0.0069(19) 0.0054(19) 0.003(2)
C22 0.040(3) 0.037(3) 0.030(3) 0.006(2) -0.001(2) -0.005(2)
C23 0.059(3) 0.026(3) 0.030(3) 0.003(2) 0.005(2) -0.006(2)
C24 0.062(3) 0.022(2) 0.037(3) 0.008(2) 0.016(3) 0.017(2)
C25 0.037(3) 0.023(2) 0.024(2) 0.0077(19) 0.0088(19) 0.008(2)
C26 0.020(2) 0.016(2) 0.028(2) 0.0005(18) 0.0036(18) 0.0101(18)
C27 0.021(2) 0.021(2) 0.026(2) 0.0044(19) 0.0024(18) 0.0085(18)
C28 0.032(2) 0.023(2) 0.029(2) -0.005(2) -0.005(2) 0.013(2)
C29 0.020(2) 0.023(2) 0.053(3) 0.009(2) 0.004(2) 0.0028(19)
C30 0.035(3) 0.026(2) 0.046(3) 0.013(2) 0.014(2) 0.009(2)
C31 0.026(2) 0.022(2) 0.029(2) 0.0043(19) 0.0114(19) 0.0052(19)
C32 0.040(3) 0.034(3) 0.025(2) 0.002(2) 0.002(2) 0.006(2)
C33 0.042(3) 0.031(3) 0.075(4) 0.000(3) 0.006(3) 0.001(2)
C34 0.044(3) 0.041(3) 0.035(3) 0.010(2) 0.019(2) 0.002(2)
C35 0.029(2) 0.026(2) 0.020(2) 0.0045(19) 0.0068(19) 0.016(2)
C36 0.031(3) 0.036(3) 0.025(2) 0.004(2) 0.005(2) 0.016(2)
C37 0.037(3) 0.055(3) 0.029(3) 0.001(2) -0.001(2) 0.027(2)
C38 0.060(3) 0.059(3) 0.021(2) 0.007(2) 0.002(2) 0.039(3)
C39 0.062(3) 0.037(3) 0.028(3) 0.015(2) 0.011(2) 0.022(3)
C40 0.036(3) 0.025(2) 0.026(2) 0.0063(19) 0.004(2) 0.014(2)
C41 0.024(2) 0.019(2) 0.021(2) -0.0006(18) 0.0070(17) 0.0102(18)
C42 0.019(2) 0.022(2) 0.026(2) 0.0030(19) 0.0100(18) 0.0076(19)
C43 0.025(2) 0.025(2) 0.032(2) 0.0026(19) 0.0033(19) 0.008(2)
C44 0.021(2) 0.030(3) 0.046(3) 0.011(2) 0.008(2) 0.001(2)
C45 0.021(2) 0.043(3) 0.041(3) 0.014(2) 0.013(2) 0.014(2)
C46 0.031(3) 0.044(3) 0.039(3) 0.009(2) 0.017(2) 0.019(2)
C47 0.027(2) 0.027(2) 0.036(3) 0.005(2) 0.013(2) 0.008(2)
C48 0.015(2) 0.023(2) 0.029(2) 0.0029(19) 0.0079(18) 0.0095(18)
C49 0.034(2) 0.022(2) 0.031(2) 0.005(2) 0.010(2) 0.007(2)
C50 0.041(3) 0.022(2) 0.057(3) 0.010(2) 0.013(2) 0.006(2)
C51 0.047(3) 0.042(3) 0.047(3) 0.026(3) 0.013(2) 0.018(2)
C52 0.049(3) 0.040(3) 0.037(3) 0.012(2) 0.003(2) 0.016(2)
C53 0.028(2) 0.027(2) 0.034(3) 0.002(2) -0.002(2) 0.007(2)
C54 0.024(2) 0.017(2) 0.019(2) -0.0027(17) 0.0036(17) 0.0064(18)
C55 0.035(3) 0.029(2) 0.026(2) 0.001(2) 0.012(2) 0.015(2)
C56 0.045(3) 0.042(3) 0.024(2) 0.003(2) 0.005(2) 0.022(2)
C57 0.033(3) 0.043(3) 0.030(3) -0.010(2) -0.005(2) 0.019(2)
C58 0.025(2) 0.039(3) 0.033(3) -0.009(2) 0.004(2) 0.008(2)
C59 0.027(2) 0.032(2) 0.023(2) -0.0020(19) 0.0045(19) 0.007(2)

loop_
_atom_type_symbol
_atom_type_description
_atom_type_scat_dispersion_real
_atom_type_scat_dispersion_imag
_atom_type_scat_source
C C 0.0033 0.0016 'International Tables Vol C Tables 4.2.6.8 and 6.1.1.4'
H H 0 0 'International Tables Vol C Tables 4.2.6.8 and 6.1.1.4'
N N 0.0061 0.0033 'International Tables Vol C Tables 4.2.6.8 and 6.1.1.4'
O O 0.0106 0.006 'International Tables Vol C Tables 4.2.6.8 and 6.1.1.4'
P P 0.1023 0.0942 'International Tables Vol C Tables 4.2.6.8 and 6.1.1.4'
Zn Zn 0.2839 1.4301 'International Tables Vol C Tables 4.2.6.8 and 6.1.1.4'

loop_
_geom_angle_atom_site_label_1
_geom_angle_atom_site_label_2
_geom_angle_atom_site_label_3
_geom_angle
_geom_angle_site_symmetry_1
_geom_angle_site_symmetry_3
_geom_angle_publ_flag
O Zn N2 135.92(12) . . ?
O Zn N1 115.06(12) . . ?
N2 Zn N1 105.87(13) . . ?
N1 P1 C1 105.74(17) . . ?
N1 P1 C8 114.74(18) . . ?
C1 P1 C8 114.43(18) . . ?
N1 P1 C2 114.87(17) . . ?
C1 P1 C2 104.31(18) . . ?
C8 P1 C2 102.52(18) . . ?
N2 P2 C1 105.25(17) . . ?
N2 P2 C20 112.85(18) . . ?
C1 P2 C20 105.08(17) . . ?
N2 P2 C14 109.99(17) . . ?
C1 P2 C14 116.67(18) . . ?
C20 P2 C14 107.07(18) . . ?
C41 O Zn 128.3(2) . . ?
C26 N1 P1 129.9(3) . . ?
C26 N1 Zn 130.4(2) . . ?
P1 N1 Zn 98.78(15) . . ?
C35 N2 P2 126.4(2) . . ?
C35 N2 Zn 133.4(2) . . ?
P2 N2 Zn 100.01(14) . . ?
P2 C1 P1 127.7(2) . . ?
P2 C1 Zn 81.46(14) . . ?
P1 C1 Zn 80.90(14) . . ?
C3 C2 C7 118.9(4) . . ?
C3 C2 P1 123.1(3) . . ?
C7 C2 P1 117.9(3) . . ?
C2 C3 C4 120.0(4) . . ?
C5 C4 C3 120.7(4) . . ?
C4 C5 C6 119.9(4) . . ?
C5 C6 C7 120.4(5) . . ?
C6 C7 C2 120.0(4) . . ?
C9 C8 C13 118.9(4) . . ?
C9 C8 P1 119.3(3) . . ?
C13 C8 P1 121.6(3) . . ?
C10 C9 C8 119.8(5) . . ?
C11 C10 C9 120.6(5) . . ?
C12 C11 C10 120.2(5) . . ?
C11 C12 C13 120.6(5) . . ?
C12 C13 C8 119.9(4) . . ?
C19 C14 C15 118.7(4) . . ?
C19 C14 P2 123.7(3) . . ?
C15 C14 P2 117.5(3) . . ?
C16 C15 C14 120.8(4) . . ?
C17 C16 C15 120.1(4) . . ?
C16 C17 C18 119.6(4) . . ?
C17 C18 C19 120.6(4) . . ?
C18 C19 C14 120.2(4) . . ?
C25 C20 C21 119.5(4) . . ?
C25 C20 P2 118.7(3) . . ?
C21 C20 P2 121.7(3) . . ?
C22 C21 C20 120.4(4) . . ?
C23 C22 C21 119.7(4) . . ?
C22 C23 C24 120.2(4) . . ?
C23 C24 C25 120.2(4) . . ?
C20 C25 C24 120.0(4) . . ?
C31 C26 C27 119.1(3) . . ?
C31 C26 N1 121.5(3) . . ?
C27 C26 N1 119.3(3) . . ?
C28 C27 C26 119.4(4) . . ?
C28 C27 C32 119.6(4) . . ?
C26 C27 C32 121.0(3) . . ?
C29 C28 C27 122.2(4) . . ?
C28 C29 C30 117.4(4) . . ?
C28 C29 C33 121.0(4) . . ?
C30 C29 C33 121.7(4) . . ?
C29 C30 C31 123.0(4) . . ?
C30 C31 C26 118.7(4) . . ?
C30 C31 C34 119.1(4) . . ?
C26 C31 C34 122.1(3) . . ?
C40 C35 C36 117.7(3) . . ?
C40 C35 N2 124.0(3) . . ?
C36 C35 N2 118.3(3) . . ?
C37 C36 C35 121.1(4) . . ?
C38 C37 C36 120.5(4) . . ?
C37 C38 C39 119.1(4) . . ?
C38 C39 C40 120.9(4) . . ?
C39 C40 C35 120.7(4) . . ?
O C41 C54 108.0(3) . . ?
O C41 C42 107.9(3) . . ?
C54 C41 C42 111.1(3) . . ?
O C41 C48 110.7(3) . . ?
C54 C41 C48 110.7(3) . . ?
C42 C41 C48 108.4(3) . . ?
C43 C42 C47 117.9(4) . . ?
C43 C42 C41 119.6(3) . . ?
C47 C42 C41 122.5(3) . . ?
C42 C43 C44 120.8(4) . . ?
C45 C44 C43 120.6(4) . . ?
C46 C45 C44 119.1(4) . . ?
C45 C46 C47 120.1(4) . . ?
C42 C47 C46 121.4(4) . . ?
C53 C48 C49 117.8(4) . . ?
C53 C48 C41 119.2(3) . . ?
C49 C48 C41 123.0(3) . . ?
C50 C49 C48 120.6(4) . . ?
C51 C50 C49 120.4(4) . . ?
C52 C51 C50 119.2(4) . . ?
C51 C52 C53 120.8(4) . . ?
C52 C53 C48 121.1(4) . . ?
C55 C54 C59 117.7(4) . . ?
C55 C54 C41 123.7(3) . . ?
C59 C54 C41 118.2(3) . . ?
C56 C55 C54 120.8(4) . . ?
C55 C56 C57 120.4(4) . . ?
C58 C57 C56 119.3(4) . . ?
C57 C58 C59 120.3(4) . . ?
C58 C59 C54 121.5(4) . . ?

loop_
_geom_bond_atom_site_label_1
_geom_bond_atom_site_label_2
_geom_bond_distance
_geom_bond_site_symmetry_2
_geom_bond_publ_flag
Zn O 1.846(3) . ?
Zn N2 2.010(3) . ?
Zn N1 2.034(3) . ?
P1 N1 1.611(3) . ?
P1 C1 1.737(4) . ?
P1 C8 1.813(4) . ?
P1 C2 1.824(4) . ?
P2 N2 1.619(3) . ?
P2 C1 1.728(3) . ?
P2 C20 1.816(4) . ?
P2 C14 1.820(4) . ?
O C41 1.405(4) . ?
N1 C26 1.427(5) . ?
N2 C35 1.413(4) . ?
C2 C3 1.388(5) . ?
C2 C7 1.405(6) . ?
C3 C4 1.389(6) . ?
C4 C5 1.371(7) . ?
C5 C6 1.377(6) . ?
C6 C7 1.381(5) . ?
C8 C9 1.393(6) . ?
C8 C13 1.397(6) . ?
C9 C10 1.384(6) . ?
C10 C11 1.373(7) . ?
C11 C12 1.363(7) . ?
C12 C13 1.386(6) . ?
C14 C19 1.383(5) . ?
C14 C15 1.389(6) . ?
C15 C16 1.385(6) . ?
C16 C17 1.370(6) . ?
C17 C18 1.382(7) . ?
C18 C19 1.382(6) . ?
C20 C25 1.378(5) . ?
C20 C21 1.399(5) . ?
C21 C22 1.386(6) . ?
C22 C23 1.378(6) . ?
C23 C24 1.384(6) . ?
C24 C25 1.390(6) . ?
C26 C31 1.404(5) . ?
C26 C27 1.406(5) . ?
C27 C28 1.395(5) . ?
C27 C32 1.499(5) . ?
C28 C29 1.380(6) . ?
C29 C30 1.382(6) . ?
C29 C33 1.521(6) . ?
C30 C31 1.393(6) . ?
C31 C34 1.501(6) . ?
C35 C40 1.394(5) . ?
C35 C36 1.396(5) . ?
C36 C37 1.389(5) . ?
C37 C38 1.374(6) . ?
C38 C39 1.381(6) . ?
C39 C40 1.385(5) . ?
C41 C54 1.541(5) . ?
C41 C42 1.543(5) . ?
C41 C48 1.549(5) . ?
C42 C43 1.382(5) . ?
C42 C47 1.382(5) . ?
C43 C44 1.389(5) . ?
C44 C45 1.379(6) . ?
C45 C46 1.375(6) . ?
C46 C47 1.388(5) . ?
C48 C53 1.389(5) . ?
C48 C49 1.393(5) . ?
C49 C50 1.392(5) . ?
C50 C51 1.380(6) . ?
C51 C52 1.368(6) . ?
C52 C53 1.383(6) . ?
C54 C55 1.392(5) . ?
C54 C59 1.396(5) . ?
C55 C56 1.385(6) . ?
C56 C57 1.392(6) . ?
C57 C58 1.374(6) . ?
C58 C59 1.379(5) . ?
